data_2010951
loop_
_publ_author_name
'Coles, Simon J.'
'Douheret, David'
'Hursthouse, Michael B.'
'Kilburn, Jeremy D.'
'Rossi, Sara'

_publ_section_title
;
 <i>tert</i>-Butyl 2-[2-(ethoxycarbothioylamino)-3-pyridyloxy]acetate
 and <i>tert</i>-butyl
 2-(3-thioxopyrido[2,1-<i>c</i>][1,2,4]thiadiazol-8-yloxy)acetate
;
_journal_issue 5
_journal_name_full 'Acta Crystallographica Section C'
_journal_page_first e224
_journal_page_last e226
_journal_paper_doi 10.1107/S0108270100005667
_journal_volume 56
_journal_year 2000
_chemical_formula_sum 'C12 H14 N2 O3 S2'
_chemical_formula_weight 298.37
_space_group_IT_number 14
_symmetry_cell_setting monoclinic
_symmetry_space_group_name_Hall '-P 2ybc'
_symmetry_space_group_name_H-M 'P 1 21/c 1'
_cell_angle_alpha 90
_cell_angle_beta 100.06(3)
_cell_angle_gamma 90
_cell_formula_units_Z 4
_cell_length_a 15.521(3)
_cell_length_b 6.8270(10)
_cell_length_c 13.574(3)
_cell_measurement_reflns_used 12963
_cell_measurement_temperature 150(2)
_cell_measurement_theta_max 27.43
_cell_measurement_theta_min 2.67
_cell_volume 1416.2(5)
_computing_cell_refinement 'DENZO and COLLECT'
_computing_data_collection 'DENZO (Otwinowski & Minor, 1997) and COLLECT (Hooft, 1998)'
_computing_data_reduction 'DENZO and COLLECT'
_computing_molecular_graphics 'PLATON (Spek, 1990)'
_computing_structure_refinement 'SHELXL97 (Sheldrick, 1997)'
_computing_structure_solution 'SHELXS97 (Sheldrick, 1997)'
_diffrn_measured_fraction_theta_full .98
_diffrn_measured_fraction_theta_max .98
_diffrn_measurement_device_type KappaCCD
_diffrn_measurement_method '\f and \w'
_diffrn_radiation_type MoK\a
_diffrn_radiation_wavelength .71073
_diffrn_reflns_av_R_equivalents .0583
_diffrn_reflns_limit_h_max 19
_diffrn_reflns_limit_h_min -19
_diffrn_reflns_limit_k_max 8
_diffrn_reflns_limit_k_min -8
_diffrn_reflns_limit_l_max 17
_diffrn_reflns_limit_l_min -17
_diffrn_reflns_number 12963
_diffrn_reflns_theta_full 27.43
_diffrn_reflns_theta_max 27.43
_diffrn_reflns_theta_min 2.67
_exptl_absorpt_coefficient_mu .381
_exptl_absorpt_correction_T_max .998
_exptl_absorpt_correction_T_min .888
_exptl_absorpt_correction_type 'multi-scan (Blessing, 1995)'
_exptl_crystal_colour 'light brown'
_exptl_crystal_density_diffrn 1.399
_exptl_crystal_density_method 'not measured'
_exptl_crystal_description plate
_exptl_crystal_F_000 624
_exptl_crystal_size_max .175
_exptl_crystal_size_mid .15
_exptl_crystal_size_min .025
_refine_diff_density_max .278
_refine_diff_density_min -.292
_refine_ls_extinction_method none
_refine_ls_goodness_of_fit_ref .807
_refine_ls_hydrogen_treatment constr
_refine_ls_matrix_type full
_refine_ls_number_parameters 175
_refine_ls_number_reflns 3159
_refine_ls_number_restraints 0
_refine_ls_restrained_S_all .807
_refine_ls_R_factor_gt .039
_refine_ls_shift/su_max .005
_refine_ls_structure_factor_coef Fsqd
_refine_ls_weighting_details 'calc w = 1/[\s^2^(Fo^2^)+(0.1000P)^2^] where P = (Fo^2^+2Fc^2^)/3'
_refine_ls_weighting_scheme calc
_refine_ls_wR_factor_ref .122
_reflns_number_gt 2304
_reflns_number_total 3159
_reflns_threshold_expression I>2\s(I)
_cod_data_source_file qa0270.cif
_cod_data_source_block II
_cod_depositor_comments
;
The following automatic conversions were performed:
'_symmetry_cell_setting' value 'Monoclinic' changed to 'monoclinic'
according to '/home/saulius/struct/CIF-dictionaries/cif_core.dic'
dictionary named 'cif_core.dic' version 2.4.1 from 2010-06-29.

Automatic conversion script
Id: cif_fix_enum 1527 2010-12-29 10:47:43Z saulius 

The following automatic conversions were performed:

'_symmetry_cell_setting' value 'Monoclinic' changed to 'monoclinic'
according to /home/saulius/struct/CIF-dictionaries/cif_core.dic
dictionary named 'cif_core.dic' version 2.4.1 from 2010-06-29.

Automatic conversion script
Id: cif_fix_values 1715 2011-07-08 13:25:40Z adriana 
;
_cod_original_sg_symbol_H-M 'P 21/c'
_cod_database_code 2010951
_cod_database_fobs_code 2010951

loop_
_symmetry_equiv_pos_as_xyz
'x, y, z'
'-x, y+1/2, -z+1/2'
'-x, -y, -z'
'x, -y-1/2, z-1/2'

loop_
_atom_site_label
_atom_site_fract_x
_atom_site_fract_y
_atom_site_fract_z
_atom_site_U_iso_or_equiv
_atom_site_adp_type
_atom_site_calc_flag
_atom_site_refinement_flags
_atom_site_occupancy
_atom_site_disorder_assembly
_atom_site_disorder_group
_atom_site_type_symbol
S1 .17975(3) .16465(7) .38132(4) .02727(17) Uani d . 1 . . S
S2 .26781(3) .21694(8) .59705(4) .03121(18) Uani d . 1 . . S
O1 -.10406(9) .23694(19) .33327(10) .0245(3) Uani d . 1 . . O
O2 -.20851(9) .1316(2) .16325(11) .0328(4) Uani d . 1 . . O
O3 -.32551(9) .2608(2) .21808(12) .0332(4) Uani d . 1 . . O
N1 .09447(10) .2276(2) .51582(12) .0191(4) Uani d . 1 . . N
N2 .07236(11) .1847(2) .34494(12) .0239(4) Uani d . 1 . . N
C1 .06582(13) .2565(3) .60604(15) .0228(4) Uani d . 1 . . C
H1 .1054 .2567 .666 .0270 Uiso calc R 1 . . H
C2 -.01982(13) .2841(3) .60526(14) .0232(4) Uani d . 1 . . C
H2A -.0396 .3048 .6653 .028 Uiso calc R 1 . . H
C3 -.08142(13) .2824(3) .51326(15) .0227(4) Uani d . 1 . . C
H3 -.1404 .3049 .5139 .027 Uiso calc R 1 . . H
C4 -.05394(13) .2480(3) .42546(14) .0206(4) Uani d . 1 . . C
C5 .03748(13) .2175(2) .42444(14) .0195(4) Uani d . 1 . . C
C6 -.19561(13) .2667(3) .32871(15) .0245(4) Uani d . 1 . . C
H6A -.2071 .4030 .3419 .029 Uiso calc R 1 . . H
H6B -.2165 .1868 .3787 .029 Uiso calc R 1 . . H
C7 -.24207(13) .2105(3) .22550(15) .0241(5) Uani d . 1 . . C
C8 -.39160(14) .2016(3) .13089(17) .0338(5) Uani d . 1 . . C
C9 -.39432(14) -.0180(3) .12423(19) .0449(6) Uani d . 1 . . C
H9A -.3415 -.0649 .1046 .067 Uiso calc R 1 . . H
H9B -.4438 -.0576 .0755 .067 Uiso calc R 1 . . H
H9C -.3994 -.0718 .1883 .067 Uiso calc R 1 . . H
C10 -.47550(17) .2806(5) .1576(3) .0649(9) Uani d . 1 . . C
H10A -.4851 .2225 .2192 .097 Uiso calc R 1 . . H
H10B -.5236 .2492 .1053 .097 Uiso calc R 1 . . H
H10C -.4711 .4202 .1654 .097 Uiso calc R 1 . . H
C11 -.37139(18) .2968(5) .0371(2) .0693(10) Uani d . 1 . . C
H11A -.3626 .4348 .0483 .104 Uiso calc R 1 . . H
H11B -.4194 .2764 -.0169 .104 Uiso calc R 1 . . H
H11C -.3193 .2397 .0203 .104 Uiso calc R 1 . . H
C12 .18184(13) .2046(3) .50625(15) .0230(4) Uani d . 1 . . C

loop_
_atom_site_aniso_label
_atom_site_aniso_U_11
_atom_site_aniso_U_22
_atom_site_aniso_U_33
_atom_site_aniso_U_12
_atom_site_aniso_U_13
_atom_site_aniso_U_23
S1 .0207(3) .0381(3) .0234(3) .0016(2) .0049(2) -.0009(2)
S2 .0223(3) .0384(3) .0300(3) .0012(2) -.0035(2) -.0020(2)
O1 .0160(7) .0381(8) .0185(7) -.0013(6) .0008(6) -.0021(6)
O2 .0209(8) .0512(9) .0269(8) -.0050(7) .0058(6) -.0082(7)
O3 .0180(8) .0437(9) .0348(9) .0037(6) -.0034(7) -.0087(7)
N1 .0178(9) .0203(7) .0184(8) -.0013(6) .0010(6) -.0004(6)
N2 .0210(9) .0320(9) .0187(8) .0004(7) .0038(7) -.0003(7)
C1 .0268(12) .0244(10) .0166(10) -.0012(8) .0018(8) .0003(8)
C2 .0297(12) .0246(9) .0159(10) -.0020(8) .0055(8) -.0013(7)
C3 .0194(10) .0250(9) .0240(11) -.0015(8) .0045(8) .0004(8)
C4 .0212(10) .0202(9) .0193(10) -.0021(7) .0006(8) .0019(7)
C5 .0218(10) .0182(8) .0174(10) -.0012(7) .0004(8) .0012(7)
C6 .0186(11) .0303(10) .0244(11) .0002(8) .0038(8) -.0004(8)
C7 .0182(10) .0266(10) .0269(11) -.0043(8) .0020(9) .0032(8)
C8 .0151(11) .0488(13) .0341(13) -.0034(9) -.0049(9) -.0015(10)
C9 .0260(12) .0529(15) .0518(15) -.0067(11) -.0041(11) -.0058(12)
C10 .0259(15) .085(2) .077(2) .0144(13) -.0101(14) -.0205(17)
C11 .0430(17) .106(2) .0497(18) -.0268(16) -.0176(14) .0365(17)
C12 .0215(11) .0215(9) .0258(11) .0005(7) .0037(8) .0016(8)

loop_
_atom_type_symbol
_atom_type_description
_atom_type_scat_dispersion_real
_atom_type_scat_dispersion_imag
_atom_type_scat_source
C C .0033 .0016 'International Tables Vol C Tables 4.2.6.8 and 6.1.1.4'
H H 0 0 'International Tables Vol C Tables 4.2.6.8 and 6.1.1.4'
N N .0061 .0033 'International Tables Vol C Tables 4.2.6.8 and 6.1.1.4'
O O .0106 .006 'International Tables Vol C Tables 4.2.6.8 and 6.1.1.4'
S S .1246 .1234 'International Tables Vol C Tables 4.2.6.8 and 6.1.1.4'

loop_
_geom_angle_atom_site_label_1
_geom_angle_atom_site_label_2
_geom_angle_atom_site_label_3
_geom_angle
_geom_angle_publ_flag
N2 S1 C12 97.23(9) yes
C4 O1 C6 116.05(15) yes
C7 O3 C8 121.40(17) yes
C1 N1 C5 122.74(17) yes
C1 N1 C12 124.42(17) yes
C5 N1 C12 112.84(16) yes
C5 N2 S1 107.91(14) yes
C2 C1 N1 118.88(18) yes
C2 C1 H1 120.6 ?
N1 C1 H1 120.6 ?
C1 C2 C3 120.99(19) yes
C1 C2 H2A 119.5 ?
C3 C2 H2A 119.5 ?
C4 C3 C2 120.21(19) yes
C4 C3 H3 119.9 ?
C2 C3 H3 119.9 ?
C3 C4 O1 127.14(18) yes
C3 C4 C5 119.79(18) yes
O1 C4 C5 113.06(17) yes
N2 C5 N1 116.92(17) yes
N2 C5 C4 125.76(18) yes
N1 C5 C4 117.30(17) yes
O1 C6 C7 108.36(16) ?
O1 C6 H6A 110 ?
C7 C6 H6A 110 ?
O1 C6 H6B 110 ?
C7 C6 H6B 110 ?
H6A C6 H6B 108.4 ?
O2 C7 O3 127.09(19) ?
O2 C7 C6 125.05(19) ?
O3 C7 C6 107.85(17) ?
O3 C8 C9 109.19(18) ?
O3 C8 C11 109.85(19) ?
C9 C8 C11 112.7(2) ?
O3 C8 C10 102.50(19) ?
C9 C8 C10 110.7(2) ?
C11 C8 C10 111.3(2) ?
C8 C9 H9A 109.5 ?
C8 C9 H9B 109.5 ?
H9A C9 H9B 109.5 ?
C8 C9 H9C 109.5 ?
H9A C9 H9C 109.5 ?
H9B C9 H9C 109.5 ?
C8 C10 H10A 109.5 ?
C8 C10 H10B 109.5 ?
H10A C10 H10B 109.5 ?
C8 C10 H10C 109.5 ?
H10A C10 H10C 109.5 ?
H10B C10 H10C 109.5 ?
C8 C11 H11A 109.5 ?
C8 C11 H11B 109.5 ?
H11A C11 H11B 109.5 ?
C8 C11 H11C 109.5 ?
H11A C11 H11C 109.5 ?
H11B C11 H11C 109.5 ?
N1 C12 S2 126.63(16) yes
N1 C12 S1 105.06(14) yes
S2 C12 S1 128.30(13) yes

loop_
_geom_bond_atom_site_label_1
_geom_bond_atom_site_label_2
_geom_bond_site_symmetry_2
_geom_bond_distance
_geom_bond_publ_flag
S1 N2 . 1.6593(17) yes
S1 C12 . 1.712(2) yes
S2 C12 . 1.653(2) yes
O1 C4 . 1.355(2) yes
O1 C6 . 1.426(2) yes
O2 C7 . 1.196(2) yes
O3 C7 . 1.326(3) yes
O3 C8 . 1.481(3) yes
N1 C1 . 1.388(3) yes
N1 C5 . 1.394(3) yes
N1 C12 . 1.393(3) yes
N2 C5 . 1.308(3) yes
C1 C2 . 1.341(3) yes
C1 H1 . .93 ?
C2 C3 . 1.434(3) yes
C2 H2A . .93 ?
C3 C4 . 1.355(3) yes
C3 H3 . .93 ?
C4 C5 . 1.437(3) yes
C6 C7 . 1.509(3) ?
C6 H6A . .97 ?
C6 H6B . .97 ?
C8 C9 . 1.502(3) ?
C8 C11 . 1.510(4) ?
C8 C10 . 1.511(4) ?
C9 H9A . .96 ?
C9 H9B . .96 ?
C9 H9C . .96 ?
C10 H10A . .96 ?
C10 H10B . .96 ?
C10 H10C . .96 ?
C11 H11A . .96 ?
C11 H11B . .96 ?
C11 H11C . .96 ?

loop_
_cod_related_entry_id
_cod_related_entry_database
_cod_related_entry_code
1 ChemSpider 21135758
